data_4323356
loop_
_publ_author_name
'Changtao Qian'
'Jianhua Guo'
'Jie Sun'
'Jian Chen'
'Peiju Zheng'

_publ_contact_author
;
    Changtao Qian
 354 Fenglin Ru, Sahnghai, China; zip code  200032
;
_publ_contact_author_email ' sunjie@pub.sioc.ac.cn '
_publ_contact_author_fax ' 64166128'
_publ_contact_author_phone ' 86 - 21 - 64163300 - 3301 '
_publ_section_title
;
 Heterobimetallic Complexes with Phenylcyclopentadienyl Ligand: Syntheses
 and Structures of
 Tricarbonylchromium-\h6,\h5-Phenylcyclopentadienyl-Transition Metal
 Complexes1
;
_journal_name_full 'Inorganic Chemistry'
_journal_page_first 1286
_journal_page_last 1295
_journal_paper_doi 10.1021/ic951630i
_journal_volume 36
_journal_year 1997
_chemical_formula_sum 'C28 H20 Cr2 O6'
_space_group_IT_number 61
_symmetry_cell_setting orthorhombic
_symmetry_Int_Tables_number 61
_symmetry_space_group_name_Hall '-P 2ac 2ab'
_symmetry_space_group_name_H-M 'P b c a'
_audit_creation_date 'Tue May 14 13:06:32 1996'
_audit_creation_method 'from TEXRAY.INF file'
_cell_angle_alpha 90
_cell_angle_beta 90
_cell_angle_gamma 90
_cell_formula_units_Z 8.00
_cell_length_a 29.616(8)
_cell_length_b 12.861(5)
_cell_length_c 12.397(7)
_cell_measurement_reflns_used 25
_cell_measurement_temperature 20.0
_cell_measurement_theta_max 17.20
_cell_measurement_theta_min 9.01
_cell_volume 4722(3)
_computing_cell_refinement 'MSC/AFC Diffractometer Control'
_computing_data_collection 'MSC/AFC Diffractometer Control'
_computing_data_reduction 'teXsan: PROCESS (MSC)'
_computing_publication_material 'teXsan: FINISH (MSC)'
_computing_structure_refinement 'teXsan: LS (MSC)'
_diffrn_ambient_temperature 20.0
_diffrn_measurement_device AFC7R
_diffrn_measurement_method 'omega/2-theta scans'
_diffrn_orient_matrix_UB_11 -0.00229
_diffrn_orient_matrix_UB_12 -0.07717
_diffrn_orient_matrix_UB_13 -0.00820
_diffrn_orient_matrix_UB_21 0.03345
_diffrn_orient_matrix_UB_22 -0.00614
_diffrn_orient_matrix_UB_23 0.00889
_diffrn_orient_matrix_UB_31 -0.00396
_diffrn_orient_matrix_UB_32 -0.00725
_diffrn_orient_matrix_UB_33 0.07975
_diffrn_radiation_monochromator graphite
_diffrn_radiation_source 'X-ray tube'
_diffrn_radiation_type MoKalpha
_diffrn_radiation_wavelength 0.7107
_diffrn_reflns_av_R_equivalents 0.00
_diffrn_reflns_limit_h_max 35
_diffrn_reflns_limit_h_min 0
_diffrn_reflns_limit_k_max 13
_diffrn_reflns_limit_k_min 0
_diffrn_reflns_limit_l_max 14
_diffrn_reflns_limit_l_min 0
_diffrn_reflns_number 4044
_diffrn_reflns_theta_max 25.0017
_diffrn_standards_decay_% 1.04
_diffrn_standards_interval_count 150
_diffrn_standards_number 3
_exptl_absorpt_coefficient_mu_cm 9.642
_exptl_absorpt_correction_T_max 1.000
_exptl_absorpt_correction_T_min 0.774
_exptl_absorpt_correction_type psi-scan
_exptl_crystal_colour yellow
_exptl_crystal_density_diffrn 1.565
_exptl_crystal_description prismatic
_exptl_crystal_F_000 2272.00
_exptl_crystal_size_max 0.400
_exptl_crystal_size_min 0.200
_refine_diff_density_max -0.29020
_refine_diff_density_min 0.29420
_refine_ls_extinction_coef 0.00777
_refine_ls_extinction_method Zachariasen_type_2_Gaussian_isotropic
_refine_ls_goodness_of_fit_obs 1.360
_refine_ls_matrix_type full
_refine_ls_number_parameters 326
_refine_ls_number_reflns 1513
_refine_ls_number_restraints 0
_refine_ls_R_factor_obs 0.0450
_refine_ls_shift/esd_max 0.1030
_refine_ls_structure_factor_coef F
_refine_ls_weighting_scheme sigma
_refine_ls_wR_factor_obs 0.0450
_cod_data_source_file ic951630i_5.cif
_cod_data_source_block master_file_afc7*.xtl
_cod_original_cell_volume 4721(6)
_cod_original_sg_symbol_H-M 'P b c a '
_cod_original_formula_sum 'C28 H20 O6 Cr2'
_cod_database_code 4323356

loop_
_symmetry_equiv_pos_as_xyz
'   +x,   +y,   +z'
'1/2+x,1/2-y,   -z'
'   -x,1/2+y,1/2-z'
'1/2-x,   -y,1/2+z'
'   -x,   -y,   -z'
'1/2-x,1/2+y,   +z'
'   +x,1/2-y,1/2+z'
'1/2+x,   +y,1/2-z'

loop_
_atom_site_aniso_label
_atom_site_aniso_U_11
_atom_site_aniso_U_22
_atom_site_aniso_U_33
_atom_site_aniso_U_12
_atom_site_aniso_U_13
_atom_site_aniso_U_23
Cr1 0.0344(8) 0.0366(8) 0.0340(8) 0.0029(8) 0.0016(8) 0.0050(8)
Cr2 0.0307(7) 0.0350(8) 0.0354(8) 0.0002(8) -0.0012(7) 0.0011(8)
O1 0.074(5) 0.061(5) 0.077(5) -0.009(4) 0.032(5) -0.023(4)
O2 0.065(5) 0.074(5) 0.096(7) -0.021(5) -0.029(5) -0.008(5)
O3 0.093(5) 0.046(4) 0.059(5) -0.004(4) -0.009(5) 0.016(4)
O4 0.176(10) 0.058(6) 0.074(6) -0.031(6) 0.020(6) -0.031(5)
O5 0.054(4) 0.119(7) 0.082(6) 0.000(5) 0.024(4) 0.045(6)
O6 0.049(4) 0.063(5) 0.058(5) 0.016(4) -0.011(4) 0.022(4)
C1 0.034(6) 0.037(6) 0.070(7) -0.005(5) 0.004(6) 0.012(6)
C2 0.040(5) 0.043(6) 0.042(6) -0.002(5) 0.000(5) -0.010(5)
C3 0.021(4) 0.042(6) 0.051(6) -0.002(5) -0.004(4) 0.006(6)
C4 0.020(4) 0.035(6) 0.023(5) -0.002(4) -0.001(4) -0.004(5)
C5 0.031(5) 0.059(7) 0.029(5) 0.003(5) -0.004(4) 0.002(6)
C6 0.042(6) 0.041(7) 0.048(7) 0.004(5) -0.001(5) -0.002(6)
C7 0.026(4) 0.044(5) 0.030(5) 0.005(5) -0.008(4) -0.006(5)
C8 0.030(5) 0.059(7) 0.062(7) 0.001(5) -0.001(5) -0.005(6)
C9 0.040(6) 0.034(6) 0.079(8) -0.005(5) -0.003(6) -0.029(6)
C10 0.042(6) 0.066(8) 0.045(6) 0.017(6) -0.001(6) -0.016(6)
C11 0.034(5) 0.057(7) 0.018(5) 0.002(5) -0.002(4) 0.012(5)
C12 0.037(5) 0.029(6) 0.037(6) -0.001(5) 0.004(4) -0.002(5)
C13 0.025(5) 0.042(7) 0.069(8) -0.014(5) 0.012(5) 0.003(5)
C14 0.036(5) 0.038(6) 0.060(7) 0.002(5) 0.004(5) 0.000(5)
C15 0.035(5) 0.037(6) 0.037(6) 0.005(5) -0.001(5) 0.011(5)
C16 0.034(5) 0.037(6) 0.031(5) 0.002(5) -0.003(4) 0.002(4)
C17 0.031(5) 0.044(6) 0.029(6) 0.000(5) 0.002(4) 0.004(5)
C18 0.037(5) 0.037(6) 0.053(7) 0.008(5) -0.002(5) -0.015(6)
C19 0.046(6) 0.056(7) 0.031(6) -0.004(5) -0.006(5) 0.004(5)
C20 0.013(5) 0.096(9) 0.053(7) -0.009(6) -0.005(5) 0.016(7)
C21 0.029(6) 0.067(7) 0.046(7) 0.014(5) 0.004(5) 0.025(6)
C22 0.046(6) 0.032(6) 0.045(7) 0.006(5) -0.003(5) 0.015(5)
C23 0.049(6) 0.035(6) 0.063(7) -0.011(6) 0.007(6) -0.012(6)
C24 0.031(6) 0.048(6) 0.052(6) -0.009(5) 0.000(5) 0.008(5)
C25 0.039(6) 0.031(6) 0.043(6) 0.002(5) -0.007(5) -0.006(5)
C26 0.028(5) 0.056(7) 0.038(5) -0.009(5) 0.009(5) -0.012(6)
C27 0.040(6) 0.061(8) 0.055(7) 0.008(5) -0.002(6) 0.016(6)
C28 0.062(8) 0.057(8) 0.044(6) -0.005(6) 0.007(6) 0.021(6)

loop_
_atom_site_label
_atom_site_fract_x
_atom_site_fract_y
_atom_site_fract_z
_atom_site_U_iso_or_equiv
_atom_site_thermal_displace_type
_atom_site_calc_flag
_atom_site_calc_attached_atom
Cr1 0.05706(5) 0.1059(1) 0.2326(1) 0.0350 Uij ? ?
Cr2 -0.23052(4) 0.3234(1) 0.3494(1) 0.0337 Uij ? ?
O1 -0.2952(2) 0.4194(5) 0.5055(6) 0.0706 Uij ? ?
O2 -0.3083(2) 0.2582(6) 0.2116(6) 0.0782 Uij ? ?
O3 -0.2473(3) 0.1340(5) 0.4809(5) 0.0662 Uij ? ?
O4 0.0371(3) -0.0754(6) 0.0884(6) 0.1025 Uij ? ?
O5 0.1305(2) 0.1743(7) 0.0823(6) 0.0850 Uij ? ?
O6 -0.0063(2) 0.2365(5) 0.1032(5) 0.0563 Uij ? ?
C1 -0.1984(3) 0.4748(7) 0.3076(9) 0.0470 Uij ? ?
C2 -0.1749(3) 0.4283(7) 0.3946(7) 0.0417 Uij ? ?
C3 -0.1570(2) 0.3281(7) 0.3829(7) 0.0380 Uij ? ?
C4 -0.1631(2) 0.2709(6) 0.2865(6) 0.0260 Uij ? ?
C5 -0.1876(3) 0.3188(8) 0.2044(7) 0.0396 Uij ? ?
C6 -0.2050(3) 0.4202(7) 0.2146(8) 0.0435 Uij ? ?
C7 -0.1426(2) 0.1654(7) 0.2695(6) 0.0336 Uij ? ?
C8 -0.1734(3) 0.0750(7) 0.2325(8) 0.0501 Uij ? ?
C9 -0.1340(3) 0.0000(7) 0.2128(9) 0.0510 Uij ? ?
C10 -0.1040(3) 0.0663(9) 0.1432(8) 0.0512 Uij ? ?
C11 -0.1089(3) 0.1640(8) 0.1750(6) 0.0366 Uij ? ?
C12 -0.1180(3) 0.1125(7) 0.3658(7) 0.0343 Uij ? ?
C13 -0.1119(3) -0.0021(7) 0.3278(8) 0.0453 Uij ? ?
C14 -0.0615(3) -0.0260(7) 0.3333(7) 0.0448 Uij ? ?
C15 -0.0400(3) 0.0753(7) 0.3659(7) 0.0363 Uij ? ?
C16 -0.0708(3) 0.1474(6) 0.3879(6) 0.0340 Uij ? ?
C17 0.0096(3) 0.0881(7) 0.3715(7) 0.0349 Uij ? ?
C18 0.0304(3) 0.1857(8) 0.3758(7) 0.0424 Uij ? ?
C19 0.0771(3) 0.2017(8) 0.3776(7) 0.0441 Uij ? ?
C20 0.1041(3) 0.113(1) 0.3691(8) 0.0539 Uij ? ?
C21 0.0857(3) 0.0131(8) 0.3666(8) 0.0469 Uij ? ?
C22 0.0383(3) 0.0019(7) 0.3674(8) 0.0410 Uij ? ?
C23 -0.2697(3) 0.3836(7) 0.4451(8) 0.0491 Uij ? ?
C24 -0.2787(3) 0.2842(7) 0.2656(8) 0.0439 Uij ? ?
C25 -0.2403(3) 0.2059(7) 0.4290(7) 0.0380 Uij ? ?
C26 0.0185(3) 0.1867(8) 0.1505(7) 0.0405 Uij ? ?
C27 0.1031(3) 0.1484(8) 0.1427(8) 0.0519 Uij ? ?
C28 0.0460(3) -0.0053(8) 0.1446(9) 0.0542 Uij ? ?
H1 -0.2121 0.5476 0.3192 0.0912 Uij ? ?
H2 -0.1741 0.4511 0.4680 0.0387 Uij ? ?
H3 -0.1422 0.3093 0.4325 0.0289 Uij ? ?
H4 -0.1930 0.2843 0.1349 0.0075 Uij ? ?
H5 -0.2218 0.4475 0.1473 0.0333 Uij ? ?
H6 0.0170 0.2349 0.3823 0.0153 Uij ? ?
H7 0.0867 0.2735 0.3103 0.0559 Uij ? ?
H8 0.1308 0.1130 0.3703 0.0014 Uij ? ?
H9 0.1040 -0.0404 0.3459 0.0233 Uij ? ?
H10 0.0269 -0.0644 0.3625 0.0132 Uij ? ?
H11 -0.0505 -0.0454 0.2610 0.0121 Uij ? ?
H12 -0.0516 -0.0613 0.3795 0.0287 Uij ? ?
H13 -0.0643 0.2049 0.4184 0.0492 Uij ? ?
H14 -0.1393 -0.0726 0.1840 0.0434 Uij ? ?
H15 -0.1312 -0.0397 0.3657 0.0007 Uij ? ?
H16 -0.1356 0.1162 0.4353 0.0369 Uij ? ?
H17 -0.1915 0.0599 0.2855 0.0253 Uij ? ?
H18 -0.1930 0.0947 0.1692 0.0323 Uij ? ?
H19 -0.0883 0.2270 0.1621 0.0858 Uij ? ?
H20 -0.0859 0.0342 0.1084 0.0060 Uij ? ?

loop_
_atom_type_symbol
_atom_type_oxidation_number
_atom_type_number_in_cell
_atom_type_scat_dispersion_real
_atom_type_scat_dispersion_imag
_atom_type_scat_source
C 0 224 0.003 0.002 'International Tables'
H 0 160 0.000 0.000 'International Tables'
O 0 48 0.011 0.006 'International Tables'
Cr 0 16 0.321 0.624 'International Tables'

loop_
_geom_angle_atom_site_label_1
_geom_angle_atom_site_label_2
_geom_angle_atom_site_label_3
_geom_angle
_geom_angle_site_symmetry_1
_geom_angle_site_symmetry_2
_geom_angle_site_symmetry_3
_geom_angle_publ_flag
C(17) Cr(1) C(18) 36.8(3) ? ? ? yes
C(17) Cr(1) C(19) 66.9(3) ? ? ? yes
C(17) Cr(1) C(20) 79.0(3) ? ? ? yes
C(17) Cr(1) C(21) 66.9(3) ? ? ? yes
C(17) Cr(1) C(22) 36.7(3) ? ? ? yes
C(17) Cr(1) C(26) 95.3(3) ? ? ? yes
C(17) Cr(1) C(27) 164.0(4) ? ? ? yes
C(17) Cr(1) C(28) 105.5(4) ? ? ? yes
C(18) Cr(1) C(19) 36.6(3) ? ? ? yes
C(18) Cr(1) C(20) 65.5(3) ? ? ? yes
C(18) Cr(1) C(21) 77.5(3) ? ? ? yes
C(18) Cr(1) C(22) 65.3(3) ? ? ? yes
C(18) Cr(1) C(26) 87.8(3) ? ? ? yes
C(18) Cr(1) C(27) 128.0(4) ? ? ? yes
C(18) Cr(1) C(28) 141.5(4) ? ? ? yes
C(19) Cr(1) C(20) 36.6(3) ? ? ? yes
C(19) Cr(1) C(21) 66.2(3) ? ? ? yes
C(19) Cr(1) C(22) 78.2(3) ? ? ? yes
C(19) Cr(1) C(26) 107.1(4) ? ? ? yes
C(19) Cr(1) C(27) 97.2(4) ? ? ? yes
C(19) Cr(1) C(28) 161.6(4) ? ? ? yes
C(20) Cr(1) C(21) 36.9(3) ? ? ? yes
C(20) Cr(1) C(22) 66.5(4) ? ? ? yes
C(20) Cr(1) C(26) 142.6(4) ? ? ? yes
C(20) Cr(1) C(27) 89.2(4) ? ? ? yes
C(20) Cr(1) C(28) 127.3(5) ? ? ? yes
C(21) Cr(1) C(22) 37.2(3) ? ? ? yes
C(21) Cr(1) C(26) 162.3(3) ? ? ? yes
C(21) Cr(1) C(27) 109.3(4) ? ? ? yes
C(21) Cr(1) C(28) 95.4(4) ? ? ? yes
C(22) Cr(1) C(26) 126.9(3) ? ? ? yes
C(22) Cr(1) C(27) 145.3(4) ? ? ? yes
C(22) Cr(1) C(28) 86.1(4) ? ? ? yes
C(26) Cr(1) C(27) 87.5(4) ? ? ? yes
C(26) Cr(1) C(28) 90.0(4) ? ? ? yes
C(27) Cr(1) C(28) 90.2(4) ? ? ? yes
C(1) Cr(2) C(2) 37.3(3) ? ? ? yes
C(1) Cr(2) C(3) 66.4(3) ? ? ? yes
C(1) Cr(2) C(4) 78.6(3) ? ? ? yes
C(1) Cr(2) C(5) 65.6(3) ? ? ? yes
C(1) Cr(2) C(6) 35.7(3) ? ? ? yes
C(1) Cr(2) C(23) 92.9(4) ? ? ? yes
C(1) Cr(2) C(24) 116.2(4) ? ? ? yes
C(1) Cr(2) C(25) 156.3(4) ? ? ? yes
C(2) Cr(2) C(3) 37.0(3) ? ? ? yes
C(2) Cr(2) C(4) 66.9(3) ? ? ? yes
C(2) Cr(2) C(5) 78.0(3) ? ? ? yes
C(2) Cr(2) C(6) 65.9(3) ? ? ? yes
C(2) Cr(2) C(23) 92.8(4) ? ? ? yes
C(2) Cr(2) C(24) 153.4(4) ? ? ? yes
C(2) Cr(2) C(25) 119.2(4) ? ? ? yes
C(3) Cr(2) C(4) 36.9(3) ? ? ? yes
C(3) Cr(2) C(5) 65.6(3) ? ? ? yes
C(3) Cr(2) C(6) 77.9(3) ? ? ? yes
C(3) Cr(2) C(23) 119.3(4) ? ? ? yes
C(3) Cr(2) C(24) 151.3(4) ? ? ? yes
C(3) Cr(2) C(25) 94.5(4) ? ? ? yes
C(4) Cr(2) C(5) 36.5(3) ? ? ? yes
C(4) Cr(2) C(6) 66.7(3) ? ? ? yes
C(4) Cr(2) C(23) 156.1(3) ? ? ? yes
C(4) Cr(2) C(24) 114.3(3) ? ? ? yes
C(4) Cr(2) C(25) 94.6(3) ? ? ? yes
C(5) Cr(2) C(6) 37.2(3) ? ? ? yes
C(5) Cr(2) C(23) 155.0(4) ? ? ? yes
C(5) Cr(2) C(24) 88.9(4) ? ? ? yes
C(5) Cr(2) C(25) 120.7(4) ? ? ? yes
C(6) Cr(2) C(23) 117.9(4) ? ? ? yes
C(6) Cr(2) C(24) 89.6(4) ? ? ? yes
C(6) Cr(2) C(25) 157.7(4) ? ? ? yes
C(23) Cr(2) C(24) 89.5(4) ? ? ? yes
C(23) Cr(2) C(25) 84.2(4) ? ? ? yes
C(24) Cr(2) C(25) 87.4(4) ? ? ? yes
Cr(2) C(1) C(2) 70.4(5) ? ? ? yes
Cr(2) C(1) C(6) 71.7(5) ? ? ? yes
C(2) C(1) C(6) 119.8(8) ? ? ? yes
Cr(2) C(2) C(1) 72.3(5) ? ? ? yes
Cr(2) C(2) C(3) 72.0(5) ? ? ? yes
C(1) C(2) C(3) 119.6(8) ? ? ? yes
Cr(2) C(3) C(2) 71.0(5) ? ? ? yes
Cr(2) C(3) C(4) 72.8(4) ? ? ? yes
C(2) C(3) C(4) 121.3(8) ? ? ? yes
Cr(2) C(4) C(3) 70.3(4) ? ? ? yes
Cr(2) C(4) C(5) 70.0(5) ? ? ? yes
Cr(2) C(4) C(7) 132.8(5) ? ? ? yes
C(3) C(4) C(5) 116.9(7) ? ? ? yes
C(3) C(4) C(7) 122.6(7) ? ? ? yes
C(5) C(4) C(7) 120.5(7) ? ? ? yes
Cr(2) C(5) C(4) 73.5(5) ? ? ? yes
Cr(2) C(5) C(6) 72.0(5) ? ? ? yes
C(4) C(5) C(6) 122.3(8) ? ? ? yes
Cr(2) C(6) C(1) 72.6(6) ? ? ? yes
Cr(2) C(6) C(5) 70.9(5) ? ? ? yes
C(1) C(6) C(5) 120.0(9) ? ? ? yes
C(4) C(7) C(8) 118.9(6) ? ? ? yes
C(4) C(7) C(11) 112.3(7) ? ? ? yes
C(4) C(7) C(12) 118.5(7) ? ? ? yes
C(8) C(7) C(11) 98.4(7) ? ? ? yes
C(8) C(7) C(12) 100.1(7) ? ? ? yes
C(11) C(7) C(12) 106.0(6) ? ? ? yes
C(7) C(8) C(9) 94.2(6) ? ? ? yes
C(8) C(9) C(10) 100.6(8) ? ? ? yes
C(8) C(9) C(13) 100.6(8) ? ? ? yes
C(10) C(9) C(13) 106.5(7) ? ? ? yes
C(9) C(10) C(11) 107.6(8) ? ? ? yes
C(7) C(11) C(10) 108.0(8) ? ? ? yes
C(7) C(12) C(13) 103.7(7) ? ? ? yes
C(7) C(12) C(16) 116.6(7) ? ? ? yes
C(13) C(12) C(16) 103.3(7) ? ? ? yes
C(9) C(13) C(12) 102.1(7) ? ? ? yes
C(9) C(13) C(14) 117.0(8) ? ? ? yes
C(12) C(13) C(14) 106.9(7) ? ? ? yes
C(13) C(14) C(15) 104.6(7) ? ? ? yes
C(14) C(15) C(16) 111.6(7) ? ? ? yes
C(14) C(15) C(17) 121.9(8) ? ? ? yes
C(16) C(15) C(17) 126.5(8) ? ? ? yes
C(12) C(16) C(15) 113.3(7) ? ? ? yes
Cr(1) C(17) C(15) 126.9(6) ? ? ? yes
Cr(1) C(17) C(18) 70.1(5) ? ? ? yes
Cr(1) C(17) C(22) 70.7(5) ? ? ? yes
C(15) C(17) C(18) 122.6(8) ? ? ? yes
C(15) C(17) C(22) 120.9(9) ? ? ? yes
C(18) C(17) C(22) 116.4(8) ? ? ? yes
Cr(1) C(18) C(17) 73.1(5) ? ? ? yes
Cr(1) C(18) C(19) 74.1(5) ? ? ? yes
C(17) C(18) C(19) 124.6(9) ? ? ? yes
Cr(1) C(19) C(18) 69.3(5) ? ? ? yes
Cr(1) C(19) C(20) 69.2(5) ? ? ? yes
C(18) C(19) C(20) 116.3(9) ? ? ? yes
Cr(1) C(20) C(19) 74.3(5) ? ? ? yes
Cr(1) C(20) C(21) 72.4(5) ? ? ? yes
C(19) C(20) C(21) 122.1(8) ? ? ? yes
Cr(1) C(21) C(20) 70.7(5) ? ? ? yes
Cr(1) C(21) C(22) 71.3(5) ? ? ? yes
C(20) C(21) C(22) 118.8(8) ? ? ? yes
Cr(1) C(22) C(17) 72.6(5) ? ? ? yes
Cr(1) C(22) C(21) 71.5(6) ? ? ? yes
C(17) C(22) C(21) 121.6(9) ? ? ? yes
Cr(2) C(23) O(1) 178.1(8) ? ? ? yes
Cr(2) C(24) O(2) 178.5(9) ? ? ? yes
Cr(2) C(25) O(3) 177.9(8) ? ? ? yes
Cr(1) C(26) O(6) 177.4(8) ? ? ? yes
Cr(1) C(27) O(5) 176.8(9) ? ? ? yes
Cr(1) C(28) O(4) 177.2(10) ? ? ? yes

loop_
_geom_bond_atom_site_label_1
_geom_bond_atom_site_label_2
_geom_bond_distance
_geom_bond_site_symmetry_1
_geom_bond_site_symmetry_2
_geom_bond_publ_flag
Cr(1) C(17) 2.235(8) ? ? yes
Cr(1) C(18) 2.197(8) ? ? yes
Cr(1) C(19) 2.259(9) ? ? yes
Cr(1) C(20) 2.193(9) ? ? yes
Cr(1) C(21) 2.214(9) ? ? yes
Cr(1) C(22) 2.211(9) ? ? yes
Cr(1) C(26) 1.85(1) ? ? yes
Cr(1) C(27) 1.84(1) ? ? yes
Cr(1) C(28) 1.83(1) ? ? yes
Cr(2) C(1) 2.228(9) ? ? yes
Cr(2) C(2) 2.203(9) ? ? yes
Cr(2) C(3) 2.216(7) ? ? yes
Cr(2) C(4) 2.248(7) ? ? yes
Cr(2) C(5) 2.203(8) ? ? yes
Cr(2) C(6) 2.217(9) ? ? yes
Cr(2) C(23) 1.83(1) ? ? yes
Cr(2) C(24) 1.835(9) ? ? yes
Cr(2) C(25) 1.828(10) ? ? yes
O(1) C(23) 1.159(10) ? ? yes
O(2) C(24) 1.154(9) ? ? yes
O(3) C(25) 1.146(9) ? ? yes
O(4) C(28) 1.17(1) ? ? yes
O(5) C(27) 1.153(10) ? ? yes
O(6) C(26) 1.138(10) ? ? yes
C(1) C(2) 1.42(1) ? ? yes
C(1) C(6) 1.36(1) ? ? yes
C(2) C(3) 1.40(1) ? ? yes
C(3) C(4) 1.41(1) ? ? yes
C(4) C(5) 1.39(1) ? ? yes
C(4) C(7) 1.50(1) ? ? yes
C(5) C(6) 1.41(1) ? ? yes
C(7) C(8) 1.55(1) ? ? yes
C(7) C(11) 1.54(1) ? ? yes
C(7) C(12) 1.55(1) ? ? yes
C(8) C(9) 1.53(1) ? ? yes
C(9) C(10) 1.50(1) ? ? yes
C(9) C(13) 1.57(1) ? ? yes
C(10) C(11) 1.32(1) ? ? yes
C(12) C(13) 1.56(1) ? ? yes
C(12) C(16) 1.49(1) ? ? yes
C(13) C(14) 1.53(1) ? ? yes
C(14) C(15) 1.51(1) ? ? yes
C(15) C(16) 1.33(1) ? ? yes
C(15) C(17) 1.48(1) ? ? yes
C(17) C(18) 1.40(1) ? ? yes
C(17) C(22) 1.40(1) ? ? yes
C(18) C(19) 1.40(1) ? ? yes
C(19) C(20) 1.40(1) ? ? yes
C(20) C(21) 1.39(1) ? ? yes
C(21) C(22) 1.41(1) ? ? yes
